data_4511254
loop_
_publ_author_name
'Lie, Sharon'
'Maris, Thierry'
'Wuest, James D.'

_publ_section_title
;
 Molecular Networks Created by Charge-Assisted Hydrogen Bonding in
 Phosphonate, Phosphate, and Sulfonate Salts of Bis(amidines)
;
_journal_issue 7
_journal_name_full 'Crystal Growth &amp; Design'
_journal_page_first 3658
_journal_paper_doi 10.1021/cg500726v
_journal_volume 14
_journal_year 2014
_chemical_compound_source 'Synthesized by the authors. See text'
_chemical_formula_moiety 'C6 H6 O6 P2, C6 H12 N4'
_chemical_formula_sum 'C12 H18 N4 O6 P2'
_chemical_formula_weight 376.24
_chemical_name_systematic
; 
 ? 
;
_space_group_IT_number 14
_symmetry_cell_setting monoclinic
_symmetry_space_group_name_Hall '-P 2yn'
_symmetry_space_group_name_H-M 'P 1 21/n 1'
_atom_sites_solution_hydrogens geom
_atom_sites_solution_primary direct
_atom_sites_solution_secondary difmap
_audit_creation_method SHELXL-97
_cell_angle_alpha 90
_cell_angle_beta 107.809(3)
_cell_angle_gamma 90
_cell_formula_units_Z 2
_cell_length_a 9.0366(5)
_cell_length_b 8.0286(4)
_cell_length_c 10.8628(6)
_cell_measurement_reflns_used 5968
_cell_measurement_temperature 100
_cell_measurement_theta_max 70.10
_cell_measurement_theta_min 5.59
_cell_volume 750.34(7)
_computing_cell_refinement 'SAINT V7.68A(Bruker AXS, 2009)'
_computing_data_collection 'APEX2  (Bruker AXS, 2009)'
_computing_data_reduction 'SAINT V7.68A(Bruker AXS, 2009)'
_computing_molecular_graphics 'SHELXTL v6.12 (Bruker AXS, 2001)'
_computing_publication_material 'UdMX (Maris, 2004)'
_computing_structure_refinement 'SHELXL97 (Sheldrick, 2008)'
_computing_structure_solution 'SHELXS97 (Sheldrick, 2008)'
_diffrn_ambient_temperature 100
_diffrn_detector_area_resol_mean 8.3
_diffrn_measured_fraction_theta_full 0.996
_diffrn_measured_fraction_theta_max 0.996
_diffrn_measurement_device_type 'Bruker APEX II'
_diffrn_measurement_method \w
_diffrn_radiation_monochromator 'Quazar MX'
_diffrn_radiation_source 'Incoatec I\muS Microsource '
_diffrn_radiation_type CuK\a
_diffrn_radiation_wavelength 1.54178
_diffrn_reflns_av_R_equivalents 0.044
_diffrn_reflns_av_sigmaI/netI 0.0209
_diffrn_reflns_limit_h_max 11
_diffrn_reflns_limit_h_min -11
_diffrn_reflns_limit_k_max 9
_diffrn_reflns_limit_k_min -9
_diffrn_reflns_limit_l_max 12
_diffrn_reflns_limit_l_min -13
_diffrn_reflns_number 25205
_diffrn_reflns_theta_full 70.95
_diffrn_reflns_theta_max 70.95
_diffrn_reflns_theta_min 5.59
_exptl_absorpt_coefficient_mu 3.030
_exptl_absorpt_correction_T_max 0.8859
_exptl_absorpt_correction_T_min 0.7205
_exptl_absorpt_correction_type multi-scan
_exptl_absorpt_process_details 'Sadabs (Sheldrick, 2008)'
_exptl_crystal_colour Colorless
_exptl_crystal_density_diffrn 1.665
_exptl_crystal_density_method 'not measured'
_exptl_crystal_description Block
_exptl_crystal_F_000 392
_exptl_crystal_size_max 0.08
_exptl_crystal_size_mid 0.07
_exptl_crystal_size_min 0.04
_refine_diff_density_max 0.528
_refine_diff_density_min -0.273
_refine_diff_density_rms 0.080
_refine_ls_extinction_method none
_refine_ls_goodness_of_fit_ref 1.065
_refine_ls_hydrogen_treatment constr
_refine_ls_matrix_type full
_refine_ls_number_parameters 110
_refine_ls_number_reflns 1442
_refine_ls_number_restraints 0
_refine_ls_restrained_S_all 1.065
_refine_ls_R_factor_all 0.0519
_refine_ls_R_factor_gt 0.0474
_refine_ls_shift/su_max 0.001
_refine_ls_shift/su_mean 0.000
_refine_ls_structure_factor_coef Fsqd
_refine_ls_weighting_details 'calc w=1/[\s^2^(Fo^2^)+(0.0927P)^2^+0.3095P] where P=(Fo^2^+2Fc^2^)/3'
_refine_ls_weighting_scheme calc
_refine_ls_wR_factor_gt 0.1283
_refine_ls_wR_factor_ref 0.1327
_reflns_number_gt 1284
_reflns_number_total 1442
_reflns_threshold_expression I>2\s(I)
_cod_data_source_file cg500726v_si_003.cif
_cod_data_source_block jw1631
_cod_depositor_comments
;
The following automatic conversions were performed:

'_symmetry_cell_setting' value 'Monoclinic' changed to 'monoclinic'
according to
/usr/data/users/saulius/crontab/automatic-downloads/rss-feeds/ACS/lib/dictionaries/cif_core.dic
dictionary named 'cif_core.dic' version 2.4.2 from 2011-04-26.

Automatic conversion script
Id: cif_fix_values 2281 2013-09-26 08:29:07Z andrius 

 Adding full bibliography for 4511252--4511257.cif.
;
_cod_original_sg_symbol_H-M P21/n
_cod_database_code 4511254

loop_
_symmetry_equiv_pos_as_xyz
'x, y, z'
'-x+1/2, y+1/2, -z+1/2'
'-x, -y, -z'
'x-1/2, -y-1/2, z-1/2'

loop_
_atom_site_label
_atom_site_type_symbol
_atom_site_fract_x
_atom_site_fract_y
_atom_site_fract_z
_atom_site_U_iso_or_equiv
_atom_site_adp_type
_atom_site_occupancy
_atom_site_symmetry_multiplicity
_atom_site_calc_flag
_atom_site_refinement_flags
P1 P 1.04811(7) 0.15487(7) 0.87013(5) 0.0292(2) Uani 1 1 d .
O1 O 1.0779(2) 0.2064(2) 0.74591(15) 0.0377(4) Uani 1 1 d .
O2 O 1.1757(2) 0.05567(19) 0.96373(15) 0.0338(4) Uani 1 1 d .
O3 O 0.88898(19) 0.0606(2) 0.83578(14) 0.0344(4) Uani 1 1 d .
H3A H 0.8724 0.0293 0.9042 0.052 Uiso 1 1 calc R
N1 N 1.0449(2) 0.5479(2) 0.67078(19) 0.0339(5) Uani 1 1 d .
H1A H 1.0620 0.4509 0.7102 0.041 Uiso 1 1 calc R
N2 N 0.9937(2) 0.7258(2) 0.50964(18) 0.0328(5) Uani 1 1 d .
H2A H 0.9618 0.7606 0.4290 0.039 Uiso 1 1 calc R
C1 C 1.0208(3) 0.3461(3) 0.9477(2) 0.0276(5) Uani 1 1 d .
C2 C 0.8790(3) 0.4298(3) 0.9025(2) 0.0311(5) Uani 1 1 d .
H2 H 0.7961 0.3817 0.8359 0.037 Uiso 1 1 calc R
C3 C 0.8583(3) 0.5833(3) 0.9544(2) 0.0306(5) Uani 1 1 d .
H3 H 0.7617 0.6398 0.9229 0.037 Uiso 1 1 calc R
C4 C 1.0099(3) 0.5699(3) 0.5458(2) 0.0316(5) Uani 1 1 d .
C5 C 1.0512(3) 0.7105(3) 0.7357(2) 0.0370(6) Uani 1 1 d .
H5A H 1.1508 0.7252 0.8053 0.044 Uiso 1 1 calc R
H5B H 0.9642 0.7232 0.7724 0.044 Uiso 1 1 calc R
C6 C 1.0366(3) 0.8341(3) 0.6241(2) 0.0350(5) Uani 1 1 d .
H6A H 0.9550 0.9182 0.6196 0.042 Uiso 1 1 calc R
H6B H 1.1364 0.8916 0.6337 0.042 Uiso 1 1 calc R

loop_
_atom_site_aniso_label
_atom_site_aniso_U_11
_atom_site_aniso_U_22
_atom_site_aniso_U_33
_atom_site_aniso_U_23
_atom_site_aniso_U_13
_atom_site_aniso_U_12
P1 0.0446(4) 0.0228(4) 0.0230(4) -0.00100(19) 0.0146(3) -0.0007(2)
O1 0.0626(11) 0.0293(9) 0.0267(8) -0.0013(6) 0.0216(8) -0.0015(7)
O2 0.0455(9) 0.0273(8) 0.0327(9) 0.0010(6) 0.0178(7) 0.0022(7)
O3 0.0493(10) 0.0287(8) 0.0250(8) -0.0011(6) 0.0113(7) -0.0049(7)
N1 0.0522(11) 0.0270(10) 0.0271(9) 0.0006(8) 0.0191(8) 0.0000(8)
N2 0.0493(11) 0.0260(9) 0.0266(9) -0.0004(7) 0.0165(8) 0.0004(8)
C1 0.0406(12) 0.0235(11) 0.0220(10) 0.0004(8) 0.0145(9) -0.0008(8)
C2 0.0395(11) 0.0299(12) 0.0234(10) -0.0015(8) 0.0089(8) -0.0022(9)
C3 0.0388(11) 0.0291(11) 0.0257(11) 0.0010(9) 0.0126(9) 0.0025(9)
C4 0.0380(11) 0.0313(12) 0.0296(11) 0.0006(9) 0.0163(9) 0.0003(9)
C5 0.0580(14) 0.0292(12) 0.0283(12) -0.0040(9) 0.0198(10) -0.0026(11)
C6 0.0523(14) 0.0268(12) 0.0308(12) -0.0035(8) 0.0200(10) -0.0012(9)

loop_
_atom_type_symbol
_atom_type_description
_atom_type_scat_dispersion_real
_atom_type_scat_dispersion_imag
_atom_type_scat_source
C C 0.0181 0.0091 'International Tables Vol C Tables 4.2.6.8 and 6.1.1.4'
H H 0.0000 0.0000 'International Tables Vol C Tables 4.2.6.8 and 6.1.1.4'
N N 0.0311 0.0180 'International Tables Vol C Tables 4.2.6.8 and 6.1.1.4'
O O 0.0492 0.0322 'International Tables Vol C Tables 4.2.6.8 and 6.1.1.4'
P P 0.2955 0.4335 'International Tables Vol C Tables 4.2.6.8 and 6.1.1.4'

loop_
_geom_angle_atom_site_label_1
_geom_angle_atom_site_label_2
_geom_angle_atom_site_label_3
_geom_angle_site_symmetry_1
_geom_angle_site_symmetry_3
_geom_angle
_geom_angle_publ_flag
O2 P1 O1 . . 115.97(10) y
O2 P1 O3 . . 111.20(9) y
O1 P1 O3 . . 108.71(9) y
O2 P1 C1 . . 108.64(9) y
O1 P1 C1 . . 105.72(10) y
O3 P1 C1 . . 106.01(10) y
P1 O3 H3A . . 109.5 ?
C4 N1 C5 . . 109.75(19) y
C4 N1 H1A . . 125.1 ?
C5 N1 H1A . . 125.1 ?
C4 N2 C6 . . 109.64(19) y
C4 N2 H2A . . 125.2 ?
C6 N2 H2A . . 125.2 ?
C3 C1 C2 3_767 . 119.6(2) y
C3 C1 P1 3_767 . 121.10(18) y
C2 C1 P1 . . 119.18(17) y
C3 C2 C1 . . 120.4(2) y
C3 C2 H2 . . 119.8 ?
C1 C2 H2 . . 119.8 ?
C2 C3 C1 . 3_767 120.0(2) y
C2 C3 H3 . . 120.0 ?
C1 C3 H3 3_767 . 120.0 ?
N2 C4 N1 . . 114.2(2) y
N2 C4 C4 . 3_766 123.2(3) y
N1 C4 C4 . 3_766 122.6(3) y
N1 C5 C6 . . 102.26(17) y
N1 C5 H5A . . 111.3 ?
C6 C5 H5A . . 111.3 ?
N1 C5 H5B . . 111.3 ?
C6 C5 H5B . . 111.3 ?
H5A C5 H5B . . 109.2 ?
N2 C6 C5 . . 102.81(18) y
N2 C6 H6A . . 111.2 ?
C5 C6 H6A . . 111.2 ?
N2 C6 H6B . . 111.2 ?
C5 C6 H6B . . 111.2 ?
H6A C6 H6B . . 109.1 ?

loop_
_geom_bond_atom_site_label_1
_geom_bond_atom_site_label_2
_geom_bond_site_symmetry_2
_geom_bond_distance
_geom_bond_publ_flag
P1 O2 . 1.5099(17) y
P1 O1 . 1.5120(16) y
P1 O3 . 1.5659(17) y
P1 C1 . 1.804(2) y
O3 H3a . 0.8400 ?
N1 C4 . 1.308(3) y
N1 C5 . 1.476(3) y
N1 H1a . 0.8800 ?
N2 C4 . 1.306(3) y
N2 C6 . 1.469(3) y
N2 H2a . 0.8800 ?
C1 C3 3_767 1.392(3) y
C1 C2 . 1.397(3) y
C2 C3 . 1.391(3) y
C2 H2 . 0.9500 ?
C3 C1 3_767 1.392(3) y
C3 H3 . 0.9500 ?
C4 C4 3_766 1.474(4) y
C5 C6 . 1.540(3) y
C5 H5a . 0.9900 ?
C5 H5b . 0.9900 ?
C6 H6a . 0.9900 ?
C6 H6b . 0.9900 ?

loop_
_geom_hbond_atom_site_label_D
_geom_hbond_atom_site_label_H
_geom_hbond_atom_site_label_A
_geom_hbond_distance_DH
_geom_hbond_distance_HA
_geom_hbond_distance_DA
_geom_hbond_angle_DHA
_geom_hbond_site_symmetry_A
_geom_hbond_publ_flag
N1 H1A O1 0.88 2 2.850(3) 163 . y
N2 H2A O1 0.88 1.84 2.706(2) 166.9 3_766 y
O3 H3A O2 0.84 1.76 2.595(2) 173.1 3_757 y
